data_4315302
loop_
_publ_author_name
'Paula C. R. Soares-Santos'
'Lu\'is Cunha-Silva'
'Filipe A. Almeida Paz'
'Rute A. S. Ferreira'
'Jo\~ao Rocha'
'Lu\'is D. Carlos'
'Helena I. S. Nogueira'

_publ_contact_author_address
; Department of Chemistry
  University of Aveiro
  CICECO
  3810-193 Aveiro
  Portugal
;
_publ_contact_author_email helenanogueira@ua.pt
_publ_contact_author_fax '+351 234 370727'
_publ_contact_author_name 'Doctor Helena I. S. Nogueira'
_publ_contact_author_phone '+351 234 370360'
_publ_section_title
;
 Photoluminescent Lanthanide-Organic Bilayer Networks with
 2,3-Pyrazinedicarboxylate and Oxalate
;
_journal_name_full 'Inorganic Chemistry'
_journal_page_first 3428
_journal_page_last 3440
_journal_paper_doi 10.1021/ic902522j
_journal_volume 49
_journal_year 2010
_chemical_formula_moiety 'C22 H24 N8 O18 Tb2, 10(H2 O)'
_chemical_formula_sum 'C22 H44 N8 O28 Tb2'
_chemical_formula_weight 1186.49
_chemical_name_systematic
; 
 ? 
;
_space_group_IT_number 2
_symmetry_cell_setting triclinic
_symmetry_space_group_name_Hall '-P 1'
_symmetry_space_group_name_H-M 'P -1'
_atom_sites_solution_hydrogens geom
_atom_sites_solution_primary direct
_atom_sites_solution_secondary difmap
_audit_creation_date '17 June 2009'
_audit_creation_method 'SHELXL-97, manual editing plus enCIFer'
_cell_angle_alpha 77.141(2)
_cell_angle_beta 73.644(2)
_cell_angle_gamma 77.468(2)
_cell_formula_units_Z 1
_cell_length_a 9.7616(3)
_cell_length_b 10.2365(3)
_cell_length_c 11.1146(3)
_cell_measurement_reflns_used 3012
_cell_measurement_temperature 293(2)
_cell_measurement_theta_max 74.50
_cell_measurement_theta_min 1.00
_cell_volume 1024.72(5)
_computing_cell_refinement 'BRUKER Smart'
_computing_data_collection 'BRUKER Smart'
_computing_data_reduction 'BRUKER Smart'
_computing_molecular_graphics 'SHELXTL (Bruker 2001)'
_computing_publication_material 'SHELXTL (Bruker 2001)'
_computing_structure_refinement 'SHELXTL (Bruker 2001)'
_computing_structure_solution 'SHELXTL (Bruker 2001)'
_diffrn_ambient_temperature 293(2)
_diffrn_measured_fraction_theta_full 0.989
_diffrn_measured_fraction_theta_max 0.989
_diffrn_measurement_device_type 'FR591-KappaCCD2000 Bruker-Nonius'
_diffrn_measurement_method 'omega/phi scans'
_diffrn_radiation_monochromator graphite
_diffrn_radiation_source 'fine-focus sealed tube'
_diffrn_radiation_type CuK\a
_diffrn_radiation_wavelength 1.54180
_diffrn_reflns_av_R_equivalents 0.0000
_diffrn_reflns_av_sigmaI/netI 0.0564
_diffrn_reflns_limit_h_max 11
_diffrn_reflns_limit_h_min -10
_diffrn_reflns_limit_k_max 12
_diffrn_reflns_limit_k_min -11
_diffrn_reflns_limit_l_max 13
_diffrn_reflns_limit_l_min 0
_diffrn_reflns_number 3458
_diffrn_reflns_theta_full 65.05
_diffrn_reflns_theta_max 65.05
_diffrn_reflns_theta_min 8.05
_exptl_absorpt_coefficient_mu 17.693
_exptl_absorpt_correction_T_max 0.8429
_exptl_absorpt_correction_T_min 0.3706
_exptl_absorpt_correction_type numerical
_exptl_absorpt_process_details
;
 SADABS (Sheldrick, 1997)
;
_exptl_crystal_colour Colourless
_exptl_crystal_density_diffrn 1.923
_exptl_crystal_density_method 'not measured'
_exptl_crystal_description Plate
_exptl_crystal_F_000 586
_exptl_crystal_size_max 0.07
_exptl_crystal_size_mid 0.05
_exptl_crystal_size_min 0.01
_refine_diff_density_max 1.623
_refine_diff_density_min -1.322
_refine_diff_density_rms 0.157
_refine_ls_extinction_method none
_refine_ls_goodness_of_fit_ref 1.132
_refine_ls_hydrogen_treatment mixed
_refine_ls_matrix_type full
_refine_ls_number_parameters 319
_refine_ls_number_reflns 3458
_refine_ls_number_restraints 24
_refine_ls_restrained_S_all 1.128
_refine_ls_R_factor_all 0.0540
_refine_ls_R_factor_gt 0.0527
_refine_ls_shift/su_max 0.000
_refine_ls_shift/su_mean 0.000
_refine_ls_structure_factor_coef Fsqd
_refine_ls_weighting_details 'calc w=1/[\s^2^(Fo^2^)+(0.0846P)^2^+3.8981P] where P=(Fo^2^+2Fc^2^)/3'
_refine_ls_weighting_scheme calc
_refine_ls_wR_factor_gt 0.1446
_refine_ls_wR_factor_ref 0.1459
_reflns_number_gt 3314
_reflns_number_total 3458
_reflns_threshold_expression I>2\s(I)
_cod_data_source_file ic902522j_si_004.cif
_cod_data_source_block 8
_cod_depositor_comments
;
The following automatic conversions were performed:

'_symmetry_cell_setting' value 'Triclinic' changed to 'triclinic'
according to the built-in table from CIF Core dictionary named
'cif_core.dic' version 2.4.1 from
2010-06-29.

'_exptl_absorpt_correction_type' value 'Numerical'
changed to 'numerical' according to the built-in table from CIF Core
dictionary named 'cif_core.dic' version 2.4.1 from 2010-06-29.

Automatic conversion script
Id: cif_fix_values 1646 2011-03-28 12:23:43Z adriana 
;
_cod_database_code 4315302

loop_
_symmetry_equiv_pos_as_xyz
'x, y, z'
'-x, -y, -z'

loop_
_atom_site_label
_atom_site_type_symbol
_atom_site_fract_x
_atom_site_fract_y
_atom_site_fract_z
_atom_site_U_iso_or_equiv
_atom_site_adp_type
_atom_site_occupancy
_atom_site_symmetry_multiplicity
_atom_site_calc_flag
_atom_site_refinement_flags
_atom_site_disorder_assembly
_atom_site_disorder_group
Tb1 Tb 0.68016(4) 0.82477(3) 0.79037(3) 0.02475(18) Uani 1 1 d . . .
O1 O 0.4587(6) 0.9884(5) 0.8629(5) 0.0362(11) Uani 1 1 d . . .
O2 O 0.3360(6) 1.1178(5) 1.0088(5) 0.0363(11) Uani 1 1 d . . .
O3 O 0.4946(6) 0.6973(5) 0.9067(5) 0.0363(12) Uani 1 1 d . . .
O4 O 0.3299(6) 0.5717(6) 0.9235(6) 0.0496(15) Uani 1 1 d . . .
O5 O 0.8482(5) 0.8174(6) 0.5954(5) 0.0349(11) Uani 1 1 d . . .
O6 O 1.0580(6) 0.8375(7) 0.4545(5) 0.0432(13) Uani 1 1 d . . .
N1 N 0.6582(7) 0.6155(6) 0.6931(6) 0.0345(13) Uani 1 1 d . . .
N2 N 0.5897(9) 0.4075(7) 0.6058(8) 0.0498(18) Uani 1 1 d . . .
N3 N 0.9485(6) 0.8560(6) 0.7824(6) 0.0307(13) Uani 1 1 d . . .
N4 N 1.2352(7) 0.8938(8) 0.7352(7) 0.0446(16) Uani 1 1 d . . .
C1 C 0.4426(7) 1.0290(7) 0.9628(7) 0.0303(15) Uani 1 1 d . . .
C2 C 0.4462(8) 0.6116(7) 0.8718(8) 0.0338(16) Uani 1 1 d . . .
C3 C 0.5398(8) 0.5589(7) 0.7543(8) 0.0348(16) Uani 1 1 d . . .
C4 C 0.5073(10) 0.4544(8) 0.7098(9) 0.045(2) Uani 1 1 d . . .
H4 H 0.4253 0.4164 0.7547 0.054 Uiso 1 1 calc R . .
C5 C 0.7072(10) 0.4649(8) 0.5465(8) 0.0441(19) Uani 1 1 d . . .
H5 H 0.7675 0.4352 0.4732 0.053 Uiso 1 1 calc R . .
C6 C 0.7425(10) 0.5658(8) 0.5899(9) 0.0450(19) Uani 1 1 d . . .
H6 H 0.8269 0.6006 0.5465 0.054 Uiso 1 1 calc R . .
C7 C 0.9777(7) 0.8362(7) 0.5629(7) 0.0287(14) Uani 1 1 d . . .
C8 C 1.0378(7) 0.8568(7) 0.6672(7) 0.0289(14) Uani 1 1 d . . .
C9 C 1.1808(9) 0.8765(9) 0.6421(8) 0.0404(18) Uani 1 1 d . . .
H9 H 1.2394 0.8776 0.5600 0.048 Uiso 1 1 calc R . .
C10 C 1.1462(9) 0.8930(10) 0.8492(9) 0.048(2) Uani 1 1 d . . .
H10 H 1.1801 0.9053 0.9155 0.057 Uiso 1 1 calc R . .
C11 C 1.0035(9) 0.8743(9) 0.8735(8) 0.0419(18) Uani 1 1 d . . .
H11 H 0.9447 0.8744 0.9555 0.050 Uiso 1 1 calc R . .
O1W O 0.7101(6) 1.0627(5) 0.7096(5) 0.0330(11) Uani 1 1 d D . .
H1A H 0.692(9) 1.115(8) 0.781(5) 0.049 Uiso 1 1 d D . .
H1B H 0.789(7) 1.097(8) 0.638(5) 0.049 Uiso 1 1 d D . .
O2W O 0.8102(6) 0.6230(5) 0.8929(6) 0.0425(13) Uani 1 1 d D . .
H2A H 0.758(8) 0.551(6) 0.952(8) 0.064 Uiso 1 1 d D . .
H2B H 0.909(5) 0.581(7) 0.849(8) 0.064 Uiso 1 1 d D . .
O3W O 0.5297(5) 0.8971(5) 0.6409(5) 0.0308(10) Uani 1 1 d D . .
H3A H 0.536(7) 0.874(9) 0.556(4) 0.046 Uiso 1 1 d D . .
H3B H 0.427(3) 0.905(9) 0.692(6) 0.046 Uiso 1 1 d D . .
O4W O 0.4590(7) 0.1954(6) 0.5807(6) 0.0460(14) Uani 1 1 d D . .
H4A H 0.516(9) 0.267(6) 0.578(10) 0.069 Uiso 1 1 d D . .
H4B H 0.501(10) 0.107(4) 0.626(10) 0.069 Uiso 1 1 d D . .
O5W O 0.2254(7) 0.2618(7) 0.7949(6) 0.0523(15) Uani 1 1 d D . .
H5A H 0.265(10) 0.222(10) 0.871(5) 0.078 Uiso 1 1 d D . .
H5B H 0.293(9) 0.227(11) 0.719(5) 0.078 Uiso 1 1 d D . .
O6W O 0.1052(8) 0.5404(7) 0.8088(9) 0.0667(19) Uani 1 1 d D . .
H6A H 0.140(11) 0.447(6) 0.788(14) 0.100 Uiso 1 1 d D . .
H6B H 0.187(8) 0.576(10) 0.822(13) 0.100 Uiso 1 1 d D . .
O7W O 0.6991(10) 0.2140(9) 0.8772(7) 0.075(2) Uani 1 1 d D . .
H7A H 0.796(7) 0.244(14) 0.845(12) 0.113 Uiso 1 1 d D . .
H7B H 0.638(11) 0.266(12) 0.945(10) 0.113 Uiso 1 1 d D . .
O8W O 0.0401(10) 0.7148(16) 0.2612(12) 0.122(5) Uani 1 1 d D . .
H8A H -0.054(10) 0.73(2) 0.237(17) 0.184 Uiso 1 1 d D . .
H8B H 0.026(19) 0.75(2) 0.342(12) 0.184 Uiso 1 1 d D . .

loop_
_atom_site_aniso_label
_atom_site_aniso_U_11
_atom_site_aniso_U_22
_atom_site_aniso_U_33
_atom_site_aniso_U_23
_atom_site_aniso_U_13
_atom_site_aniso_U_12
Tb1 0.0191(3) 0.0309(3) 0.0248(3) -0.00708(17) -0.00197(17) -0.00749(17)
O1 0.032(3) 0.046(3) 0.029(3) -0.014(2) -0.002(2) -0.002(2)
O2 0.036(3) 0.048(3) 0.027(3) -0.016(2) -0.005(2) -0.005(2)
O3 0.034(3) 0.041(3) 0.034(3) -0.009(2) 0.004(2) -0.017(2)
O4 0.035(3) 0.052(3) 0.058(4) -0.008(3) 0.003(3) -0.022(3)
O5 0.025(3) 0.054(3) 0.030(3) -0.014(2) 0.000(2) -0.017(2)
O6 0.033(3) 0.068(4) 0.031(3) -0.017(3) 0.001(2) -0.017(3)
N1 0.029(3) 0.035(3) 0.038(3) -0.009(3) -0.002(3) -0.009(3)
N2 0.057(5) 0.041(4) 0.058(5) -0.015(3) -0.018(4) -0.010(3)
N3 0.029(3) 0.035(3) 0.029(3) -0.004(2) -0.008(2) -0.006(2)
N4 0.026(3) 0.072(5) 0.038(4) -0.010(3) -0.010(3) -0.010(3)
C1 0.025(4) 0.039(4) 0.027(3) -0.013(3) 0.001(3) -0.009(3)
C2 0.025(4) 0.030(3) 0.046(4) 0.003(3) -0.010(3) -0.014(3)
C3 0.032(4) 0.030(3) 0.041(4) -0.006(3) -0.006(3) -0.006(3)
C4 0.044(5) 0.039(4) 0.059(5) -0.014(4) -0.011(4) -0.016(4)
C5 0.049(5) 0.042(4) 0.044(5) -0.022(4) -0.009(4) -0.002(4)
C6 0.040(5) 0.038(4) 0.056(5) -0.014(4) -0.003(4) -0.011(4)
C7 0.021(3) 0.036(4) 0.027(4) -0.011(3) 0.000(3) -0.004(3)
C8 0.017(3) 0.032(3) 0.034(4) -0.005(3) -0.002(3) -0.003(3)
C9 0.030(4) 0.054(5) 0.038(4) -0.008(4) -0.002(3) -0.016(4)
C10 0.035(5) 0.069(6) 0.047(5) -0.013(4) -0.016(4) -0.013(4)
C11 0.038(5) 0.055(5) 0.033(4) -0.011(4) -0.003(3) -0.011(4)
O1W 0.030(3) 0.035(3) 0.032(3) -0.006(2) 0.001(2) -0.011(2)
O2W 0.028(3) 0.037(3) 0.051(3) 0.009(2) -0.008(2) -0.001(2)
O3W 0.026(3) 0.046(3) 0.025(2) -0.006(2) -0.014(2) -0.006(2)
O4W 0.057(4) 0.040(3) 0.047(3) -0.009(2) -0.022(3) -0.006(3)
O5W 0.048(4) 0.061(4) 0.050(4) -0.010(3) -0.021(3) 0.000(3)
O6W 0.045(4) 0.055(4) 0.102(6) -0.016(4) -0.023(4) -0.002(3)
O7W 0.087(6) 0.091(6) 0.055(4) -0.042(4) 0.013(4) -0.041(5)
O8W 0.058(5) 0.225(14) 0.119(9) -0.108(9) -0.017(5) -0.023(7)

loop_
_atom_type_symbol
_atom_type_description
_atom_type_scat_dispersion_real
_atom_type_scat_dispersion_imag
_atom_type_scat_source
C C 0.0181 0.0091 'International Tables Vol C Tables 4.2.6.8 and 6.1.1.4'
H H 0.0000 0.0000 'International Tables Vol C Tables 4.2.6.8 and 6.1.1.4'
N N 0.0311 0.0180 'International Tables Vol C Tables 4.2.6.8 and 6.1.1.4'
O O 0.0492 0.0322 'International Tables Vol C Tables 4.2.6.8 and 6.1.1.4'
Tb Tb -9.1472 9.1891 'International Tables Vol C Tables 4.2.6.8 and 6.1.1.4'

loop_
_geom_angle_atom_site_label_1
_geom_angle_atom_site_label_2
_geom_angle_atom_site_label_3
_geom_angle
_geom_angle_site_symmetry_1
_geom_angle_site_symmetry_3
_geom_angle_publ_flag
O5 Tb1 O3 133.60(17) . . ?
O5 Tb1 O2 137.93(17) . 2_677 ?
O3 Tb1 O2 84.48(18) . 2_677 ?
O5 Tb1 O2W 92.6(2) . . ?
O3 Tb1 O2W 77.06(19) . . ?
O2 Tb1 O2W 77.6(2) 2_677 . ?
O5 Tb1 O3W 77.43(17) . . ?
O3 Tb1 O3W 83.18(18) . . ?
O2 Tb1 O3W 133.35(18) 2_677 . ?
O2W Tb1 O3W 141.3(2) . . ?
O5 Tb1 O1W 76.30(18) . . ?
O3 Tb1 O1W 139.00(18) . . ?
O2 Tb1 O1W 83.62(18) 2_677 . ?
O2W Tb1 O1W 137.27(19) . . ?
O3W Tb1 O1W 77.08(17) . . ?
O5 Tb1 O1 132.68(18) . . ?
O3 Tb1 O1 72.44(18) . . ?
O2 Tb1 O1 66.84(17) 2_677 . ?
O2W Tb1 O1 134.63(19) . . ?
O3W Tb1 O1 66.53(17) . . ?
O1W Tb1 O1 66.79(17) . . ?
O5 Tb1 N1 70.52(18) . . ?
O3 Tb1 N1 63.19(18) . . ?
O2 Tb1 N1 139.85(19) 2_677 . ?
O2W Tb1 N1 72.6(2) . . ?
O3W Tb1 N1 68.82(18) . . ?
O1W Tb1 N1 136.39(18) . . ?
O1 Tb1 N1 119.21(18) . . ?
O5 Tb1 N3 63.91(17) . . ?
O3 Tb1 N3 142.30(18) . . ?
O2 Tb1 N3 74.60(18) 2_677 . ?
O2W Tb1 N3 68.11(18) . . ?
O3W Tb1 N3 133.66(18) . . ?
O1W Tb1 N3 70.01(18) . . ?
O1 Tb1 N3 123.97(18) . . ?
N1 Tb1 N3 116.57(19) . . ?
C1 O1 Tb1 118.5(5) . . ?
C1 O2 Tb1 119.5(4) . 2_677 ?
C2 O3 Tb1 128.8(5) . . ?
C7 O5 Tb1 129.6(4) . . ?
C6 N1 C3 116.7(7) . . ?
C6 N1 Tb1 129.5(5) . . ?
C3 N1 Tb1 113.7(5) . . ?
C4 N2 C5 116.0(7) . . ?
C8 N3 C11 116.3(6) . . ?
C8 N3 Tb1 113.2(4) . . ?
C11 N3 Tb1 130.5(5) . . ?
C10 N4 C9 116.7(7) . . ?
O1 C1 O2 124.9(7) . . ?
O1 C1 C1 117.5(8) . 2_677 ?
O2 C1 C1 117.6(7) . 2_677 ?
O4 C2 O3 125.6(8) . . ?
O4 C2 C3 119.1(7) . . ?
O3 C2 C3 115.3(6) . . ?
N1 C3 C4 120.7(7) . . ?
N1 C3 C2 117.2(6) . . ?
C4 C3 C2 122.1(7) . . ?
N2 C4 C3 122.4(8) . . ?
N2 C4 H4 118.8 . . ?
C3 C4 H4 118.8 . . ?
N2 C5 C6 122.6(8) . . ?
N2 C5 H5 118.7 . . ?
C6 C5 H5 118.7 . . ?
N1 C6 C5 121.6(8) . . ?
N1 C6 H6 119.2 . . ?
C5 C6 H6 119.2 . . ?
O6 C7 O5 125.5(6) . . ?
O6 C7 C8 118.5(6) . . ?
O5 C7 C8 116.0(6) . . ?
N3 C8 C9 122.2(7) . . ?
N3 C8 C7 117.1(6) . . ?
C9 C8 C7 120.7(6) . . ?
N4 C9 C8 120.9(7) . . ?
N4 C9 H9 119.6 . . ?
C8 C9 H9 119.6 . . ?
N4 C10 C11 122.2(8) . . ?
N4 C10 H10 118.9 . . ?
C11 C10 H10 118.9 . . ?
N3 C11 C10 121.8(8) . . ?
N3 C11 H11 119.1 . . ?
C10 C11 H11 119.1 . . ?
Tb1 O1W H1A 112(5) . . ?
Tb1 O1W H1B 126(5) . . ?
H1A O1W H1B 109(6) . . ?
Tb1 O2W H2A 121(5) . . ?
Tb1 O2W H2B 122(5) . . ?
H2A O2W H2B 110(6) . . ?
Tb1 O3W H3A 134(5) . . ?
Tb1 O3W H3B 107(4) . . ?
H3A O3W H3B 110(5) . . ?
H4A O4W H4B 109(7) . . ?
H5A O5W H5B 109(7) . . ?
H6A O6W H6B 110(9) . . ?
H7A O7W H7B 109(10) . . ?
H8A O8W H8B 110(15) . . ?

loop_
_geom_bond_atom_site_label_1
_geom_bond_atom_site_label_2
_geom_bond_distance
_geom_bond_site_symmetry_2
_geom_bond_publ_flag
Tb1 O5 2.326(5) . ?
Tb1 O3 2.369(5) . ?
Tb1 O2 2.387(5) 2_677 ?
Tb1 O2W 2.409(5) . ?
Tb1 O3W 2.413(4) . ?
Tb1 O1W 2.451(5) . ?
Tb1 O1 2.485(5) . ?
Tb1 N1 2.677(6) . ?
Tb1 N3 2.682(6) . ?
O1 C1 1.229(9) . ?
O2 C1 1.292(9) . ?
O2 Tb1 2.387(5) 2_677 ?
O3 C2 1.255(9) . ?
O4 C2 1.231(9) . ?
O5 C7 1.258(8) . ?
O6 C7 1.238(9) . ?
N1 C6 1.341(11) . ?
N1 C3 1.344(10) . ?
N2 C4 1.331(12) . ?
N2 C5 1.338(12) . ?
N3 C8 1.330(9) . ?
N3 C11 1.335(10) . ?
N4 C10 1.318(11) . ?
N4 C9 1.348(11) . ?
C1 C1 1.519(14) 2_677 ?
C2 C3 1.504(11) . ?
C3 C4 1.399(11) . ?
C4 H4 0.9300 . ?
C5 C6 1.374(12) . ?
C5 H5 0.9300 . ?
C6 H6 0.9300 . ?
C7 C8 1.510(10) . ?
C8 C9 1.394(10) . ?
C9 H9 0.9300 . ?
C10 C11 1.390(12) . ?
C10 H10 0.9300 . ?
C11 H11 0.9300 . ?
O1W H1A 1.00(10) . ?
O1W H1B 1.00(10) . ?
O2W H2A 1.00(10) . ?
O2W H2B 1.00(10) . ?
O3W H3A 1.00(10) . ?
O3W H3B 1.00(10) . ?
O4W H4A 1.00(10) . ?
O4W H4B 1.00(10) . ?
O5W H5A 1.00(10) . ?
O5W H5B 1.00(10) . ?
O6W H6A 1.00(10) . ?
O6W H6B 1.00(10) . ?
O7W H7A 1.00(10) . ?
O7W H7B 1.00(10) . ?
O8W H8A 1.00(10) . ?
O8W H8B 1.00(10) . ?

loop_
_geom_hbond_atom_site_label_D
_geom_hbond_atom_site_label_H
_geom_hbond_atom_site_label_A
_geom_hbond_distance_DH
_geom_hbond_distance_HA
_geom_hbond_distance_DA
_geom_hbond_angle_DHA
_geom_hbond_site_symmetry_A
O1W H1A O7W 1.00(10) 1.65(7) 2.643(8) 166(7) 1_565
O1W H1B O6 1.00(10) 1.73(7) 2.710(7) 165(7) 2_776
O2W H2A O4 1.00(10) 1.80(8) 2.795(8) 172(9) 2_667
O2W H2B O6W 1.00(10) 1.82(4) 2.768(9) 158(9) 1_655
O3W H3A O4W 1.00(10) 1.80(6) 2.795(7) 170(8) 2_666
O3W H3B N4 1.00(10) 1.82(3) 2.774(8) 159(6) 1_455
O4W H4A N2 1.00(10) 1.86(8) 2.844(9) 167(10) .
O4W H4B O3W 1.00(10) 2.08(5) 2.947(8) 144(7) 1_545
O4W H4B O1W 1.00(10) 2.39(7) 3.094(8) 127(6) 1_545
O4W H4B O1 1.00(10) 2.60(8) 3.372(8) 134(8) 1_545
O5W H5A O2 1.00(10) 1.88(8) 2.861(8) 170(10) 1_545
O5W H5B O4W 1.00(10) 1.92(4) 2.884(9) 162(10) .
O6W H6A O5W 1.00(10) 1.89(4) 2.860(10) 162(11) .
O6W H6B O4 1.00(10) 2.02(7) 2.934(10) 151(11) .
O7W H7A O8W 1.00(11) 1.77(11) 2.735(14) 160(11) 2_666
O7W H7B O3 1.00(10) 1.84(11) 2.799(9) 159(11) 2_667
O7W H7B O4 1.00(10) 2.55(8) 3.366(9) 138(9) 2_667
O8W H8A O5W 1.00(10) 1.79(13) 2.782(11) 173.00 2_566
O8W H8B O6 1.00(10) 1.82(8) 2.780(11) 159(18) 1_455

loop_
_geom_torsion_atom_site_label_1
_geom_torsion_atom_site_label_2
_geom_torsion_atom_site_label_3
_geom_torsion_atom_site_label_4
_geom_torsion
_geom_torsion_site_symmetry_1
_geom_torsion_site_symmetry_2
_geom_torsion_site_symmetry_3
_geom_torsion_site_symmetry_4
_geom_torsion_publ_flag
O5 Tb1 O1 C1 -131.8(5) . . . . ?
O3 Tb1 O1 C1 94.4(5) . . . . ?
O2 Tb1 O1 C1 2.9(5) 2_677 . . . ?
O2W Tb1 O1 C1 44.3(6) . . . . ?
O3W Tb1 O1 C1 -175.5(6) . . . . ?
O1W Tb1 O1 C1 -90.1(5) . . . . ?
N1 Tb1 O1 C1 138.4(5) . . . . ?
N3 Tb1 O1 C1 -47.6(6) . . . . ?
O5 Tb1 O3 C2 -9.3(7) . . . . ?
O2 Tb1 O3 C2 -169.0(6) 2_677 . . . ?
O2W Tb1 O3 C2 -90.5(6) . . . . ?
O3W Tb1 O3 C2 56.1(6) . . . . ?
O1W Tb1 O3 C2 117.3(6) . . . . ?
O1 Tb1 O3 C2 123.6(6) . . . . ?
N1 Tb1 O3 C2 -13.6(6) . . . . ?
N3 Tb1 O3 C2 -113.1(6) . . . . ?
O3 Tb1 O5 C7 -143.0(6) . . . . ?
O2 Tb1 O5 C7 6.0(7) 2_677 . . . ?
O2W Tb1 O5 C7 -68.4(6) . . . . ?
O3W Tb1 O5 C7 149.4(6) . . . . ?
O1W Tb1 O5 C7 69.8(6) . . . . ?
O1 Tb1 O5 C7 108.9(6) . . . . ?
N1 Tb1 O5 C7 -138.9(6) . . . . ?
N3 Tb1 O5 C7 -4.3(6) . . . . ?
O5 Tb1 N1 C6 7.3(7) . . . . ?
O3 Tb1 N1 C6 -176.0(8) . . . . ?
O2 Tb1 N1 C6 -136.0(7) 2_677 . . . ?
O2W Tb1 N1 C6 -92.0(7) . . . . ?
O3W Tb1 N1 C6 90.9(7) . . . . ?
O1W Tb1 N1 C6 49.9(8) . . . . ?
O1 Tb1 N1 C6 136.0(7) . . . . ?
N3 Tb1 N1 C6 -38.4(7) . . . . ?
O5 Tb1 N1 C3 -168.4(6) . . . . ?
O3 Tb1 N1 C3 8.3(5) . . . . ?
O2 Tb1 N1 C3 48.3(6) 2_677 . . . ?
O2W Tb1 N1 C3 92.3(5) . . . . ?
O3W Tb1 N1 C3 -84.7(5) . . . . ?
O1W Tb1 N1 C3 -125.7(5) . . . . ?
O1 Tb1 N1 C3 -39.6(6) . . . . ?
N3 Tb1 N1 C3 145.9(5) . . . . ?
O5 Tb1 N3 C8 2.8(4) . . . . ?
O3 Tb1 N3 C8 131.3(5) . . . . ?
O2 Tb1 N3 C8 -170.0(5) 2_677 . . . ?
O2W Tb1 N3 C8 107.4(5) . . . . ?
O3W Tb1 N3 C8 -33.9(6) . . . . ?
O1W Tb1 N3 C8 -81.3(5) . . . . ?
O1 Tb1 N3 C8 -122.7(5) . . . . ?
N1 Tb1 N3 C8 51.5(5) . . . . ?
O5 Tb1 N3 C11 -179.3(7) . . . . ?
O3 Tb1 N3 C11 -50.8(8) . . . . ?
O2 Tb1 N3 C11 7.9(7) 2_677 . . . ?
O2W Tb1 N3 C11 -74.7(7) . . . . ?
O3W Tb1 N3 C11 144.1(6) . . . . ?
O1W Tb1 N3 C11 96.6(7) . . . . ?
O1 Tb1 N3 C11 55.2(7) . . . . ?
N1 Tb1 N3 C11 -130.6(7) . . . . ?
Tb1 O1 C1 O2 177.1(5) . . . . ?
Tb1 O1 C1 C1 -2.4(10) . . . 2_677 ?
Tb1 O2 C1 O1 177.2(6) 2_677 . . . ?
Tb1 O2 C1 C1 -3.2(10) 2_677 . . 2_677 ?
Tb1 O3 C2 O4 -162.3(6) . . . . ?
Tb1 O3 C2 C3 15.9(9) . . . . ?
C6 N1 C3 C4 -0.6(11) . . . . ?
Tb1 N1 C3 C4 175.6(6) . . . . ?
C6 N1 C3 C2 178.7(7) . . . . ?
Tb1 N1 C3 C2 -5.1(8) . . . . ?
O4 C2 C3 N1 173.2(7) . . . . ?
O3 C2 C3 N1 -5.1(10) . . . . ?
O4 C2 C3 C4 -7.5(12) . . . . ?
O3 C2 C3 C4 174.2(7) . . . . ?
C5 N2 C4 C3 1.0(13) . . . . ?
N1 C3 C4 N2 -0.8(13) . . . . ?
C2 C3 C4 N2 179.9(8) . . . . ?
C4 N2 C5 C6 0.3(13) . . . . ?
C3 N1 C6 C5 1.8(12) . . . . ?
Tb1 N1 C6 C5 -173.7(6) . . . . ?
N2 C5 C6 N1 -1.7(14) . . . . ?
Tb1 O5 C7 O6 -175.9(6) . . . . ?
Tb1 O5 C7 C8 5.0(9) . . . . ?
C11 N3 C8 C9 -0.4(10) . . . . ?
Tb1 N3 C8 C9 177.8(6) . . . . ?
C11 N3 C8 C7 179.9(7) . . . . ?
Tb1 N3 C8 C7 -1.8(7) . . . . ?
O6 C7 C8 N3 179.5(7) . . . . ?
O5 C7 C8 N3 -1.4(9) . . . . ?
O6 C7 C8 C9 -0.2(11) . . . . ?
O5 C7 C8 C9 179.0(7) . . . . ?
C10 N4 C9 C8 -0.9(13) . . . . ?
N3 C8 C9 N4 0.9(12) . . . . ?
C7 C8 C9 N4 -179.5(7) . . . . ?
C9 N4 C10 C11 0.4(14) . . . . ?
C8 N3 C11 C10 0.0(12) . . . . ?
Tb1 N3 C11 C10 -177.9(6) . . . . ?
N4 C10 C11 N3 0.0(14) . . . . ?
